data_2210514
loop_
_publ_author_name
'Xing, Zhi-Tao'
'Wang, Hai-Bo'
'Ding, Wei-Lin'
'Liu, Zhi-Qian'
'Wang, Pin-Liang'

_publ_section_title
;
 5-Bromo-2-iodopyrimidine
;
_journal_coeditor_code BT2153
_journal_issue 10
_journal_name_full 'Acta Crystallographica Section E'
_journal_page_first o4238
_journal_page_last o4239
_journal_paper_doi 10.1107/S1600536806034799
_journal_volume 62
_journal_year 2006
_chemical_formula_iupac 'C4 H2 Br I N2'
_chemical_formula_moiety 'C4 H2 Br I N2'
_chemical_formula_sum 'C4 H2 Br I N2'
_chemical_formula_weight 284.88
_chemical_name_systematic
;
5-Bromo-2-iodopyrimidine
;
_space_group_IT_number 62
_symmetry_cell_setting orthorhombic
_symmetry_space_group_name_Hall '-P 2ac 2n'
_symmetry_space_group_name_H-M 'P n m a'
_atom_sites_solution_hydrogens geom
_atom_sites_solution_primary direct
_atom_sites_solution_secondary difmap
_audit_creation_method SHELXL-97
_cell_angle_alpha 90.00
_cell_angle_beta 90.00
_cell_angle_gamma 90.00
_cell_formula_units_Z 4
_cell_length_a 6.1410(12)
_cell_length_b 6.7890(14)
_cell_length_c 16.071(3)
_cell_measurement_reflns_used 25
_cell_measurement_temperature 293(2)
_cell_measurement_theta_max 12
_cell_measurement_theta_min 9
_cell_volume 670.0(2)
_computing_cell_refinement 'CAD-4 Software'
_computing_data_collection 'CAD-4 Software (Enraf--Nonius, 1989)'
_computing_data_reduction 'XCAD4 (Harms & Wocadlo, 1995)'
_computing_molecular_graphics 'SHELXTL (Siemens, 1996)'
_computing_publication_material SHELXL97
_computing_structure_refinement 'SHELXL97 (Sheldrick, 1997)'
_computing_structure_solution 'SHELXS97 (Sheldrick, 1997)'
_diffrn_ambient_temperature 293(2)
_diffrn_measured_fraction_theta_full 1.000
_diffrn_measured_fraction_theta_max 1.000
_diffrn_measurement_device_type 'Enraf--Nonius CAD-4'
_diffrn_measurement_method \w/2\q
_diffrn_radiation_monochromator graphite
_diffrn_radiation_source 'fine-focus sealed tube'
_diffrn_radiation_type MoK\a
_diffrn_radiation_wavelength 0.71073
_diffrn_reflns_av_R_equivalents 0.0000
_diffrn_reflns_av_sigmaI/netI 0.0474
_diffrn_reflns_limit_h_max 7
_diffrn_reflns_limit_h_min 0
_diffrn_reflns_limit_k_max 8
_diffrn_reflns_limit_k_min 0
_diffrn_reflns_limit_l_max 19
_diffrn_reflns_limit_l_min 0
_diffrn_reflns_number 716
_diffrn_reflns_theta_full 25.94
_diffrn_reflns_theta_max 25.94
_diffrn_reflns_theta_min 2.53
_diffrn_standards_decay_% 0
_diffrn_standards_interval_count 200
_diffrn_standards_interval_time 120
_diffrn_standards_number 3
_exptl_absorpt_coefficient_mu 10.637
_exptl_absorpt_correction_T_max 0.345
_exptl_absorpt_correction_T_min 0.290
_exptl_absorpt_correction_type psi-scan
_exptl_absorpt_process_details '(North <i>et al.</i>,  1968)'
_exptl_crystal_colour Colourless
_exptl_crystal_density_diffrn 2.824
_exptl_crystal_density_method 'not measured'
_exptl_crystal_description Block
_exptl_crystal_F_000 512
_exptl_crystal_size_max 0.20
_exptl_crystal_size_mid 0.10
_exptl_crystal_size_min 0.10
_refine_diff_density_max 0.520
_refine_diff_density_min -0.513
_refine_ls_extinction_coef 0.026(5)
_refine_ls_extinction_expression Fc^*^=kFc[1+0.001xFc^2^\l^3^/sin(2\q)]^-1/4^
_refine_ls_extinction_method none
_refine_ls_goodness_of_fit_ref 0.999
_refine_ls_hydrogen_treatment constr
_refine_ls_matrix_type full
_refine_ls_number_parameters 49
_refine_ls_number_reflns 716
_refine_ls_number_restraints 0
_refine_ls_restrained_S_all 0.973
_refine_ls_R_factor_all 0.0997
_refine_ls_R_factor_gt 0.0479
_refine_ls_shift/su_max 0.000
_refine_ls_shift/su_mean 0.000
_refine_ls_structure_factor_coef Fsqd
_refine_ls_weighting_details 'calc w = 1/[\s^2^(Fo^2^)+(0.0301P)^2^] where P = (Fo^2^+2Fc^2^)/3'
_refine_ls_weighting_scheme calc
_refine_ls_wR_factor_gt 0.0785
_refine_ls_wR_factor_ref 0.0909
_reflns_number_gt 392
_reflns_number_total 716
_reflns_threshold_expression I>2\s(I)
_cod_data_source_file bt2153.cif
_cod_data_source_block I
_cod_depositor_comments
;
The following automatic conversions were performed:
'_symmetry_cell_setting' value 'Orthorhombic' changed to 'orthorhombic'
according to '/home/saulius/struct/CIF-dictionaries/cif_core.dic'
dictionary named 'cif_core.dic' version 2.4.1 from 2010-06-29.

Automatic conversion script
Id: cif_fix_enum 1527 2010-12-29 10:47:43Z saulius 

The following automatic conversions were performed:

'_symmetry_cell_setting' value 'Orthorhombic' changed to
'orthorhombic' according to
/home/saulius/struct/CIF-dictionaries/cif_core.dic dictionary named
'cif_core.dic' version 2.4.1 from 2010-06-29.

Automatic conversion script
Id: cif_fix_values 1715 2011-07-08 13:25:40Z adriana 
;
_cod_database_code 2210514
_cod_database_fobs_code 2210514

loop_
_symmetry_equiv_pos_as_xyz
'x, y, z'
'-x+1/2, -y, z+1/2'
'-x, y+1/2, -z'
'x+1/2, -y+1/2, -z+1/2'
'-x, -y, -z'
'x-1/2, y, -z-1/2'
'x, -y-1/2, z'
'-x-1/2, y-1/2, z-1/2'

loop_
_atom_site_type_symbol
_atom_site_label
_atom_site_fract_x
_atom_site_fract_y
_atom_site_fract_z
_atom_site_U_iso_or_equiv
_atom_site_adp_type
_atom_site_calc_flag
_atom_site_refinement_flags
_atom_site_occupancy
I I -0.03162(15) 0.7500 0.67389(5) 0.0669(4) Uani d S 1
Br Br 0.5534(2) 0.7500 0.33008(8) 0.0756(5) Uani d S 1
N N1 0.0463(14) 0.7500 0.4944(5) 0.049(2) Uani d SU 1
C C2 0.483(2) 0.7500 0.5054(7) 0.051(3) Uani d SU 1
H H1 0.6342 0.7500 0.5090 0.061 Uiso calc SR 1
C C1 0.1563(18) 0.7500 0.5649(6) 0.045(3) Uani d SU 1
C C4 0.1601(19) 0.7500 0.4255(7) 0.048(3) Uani d SU 1
H H2 0.0882 0.7500 0.3746 0.058 Uiso calc SR 1
C C3 0.3825(18) 0.7500 0.4269(6) 0.043(3) Uani d SU 1
N N2 0.3665(15) 0.7500 0.5733(5) 0.051(3) Uani d SU 1

loop_
_atom_site_aniso_label
_atom_site_aniso_U_11
_atom_site_aniso_U_22
_atom_site_aniso_U_33
_atom_site_aniso_U_12
_atom_site_aniso_U_13
_atom_site_aniso_U_23
I 0.0597(6) 0.0921(7) 0.0488(5) 0.000 0.0070(6) 0.000
Br 0.0717(11) 0.1026(11) 0.0525(7) 0.000 0.0165(8) 0.000
N1 0.040(5) 0.063(6) 0.044(4) 0.000 -0.003(4) 0.000
C2 0.037(5) 0.058(6) 0.056(5) 0.000 -0.001(4) 0.000
C1 0.042(5) 0.052(7) 0.042(5) 0.000 0.003(5) 0.000
C4 0.048(5) 0.054(7) 0.043(5) 0.000 -0.007(4) 0.000
C3 0.047(5) 0.040(6) 0.041(5) 0.000 0.008(4) 0.000
N2 0.045(5) 0.056(6) 0.051(5) 0.000 -0.001(4) 0.000

loop_
_atom_type_symbol
_atom_type_description
_atom_type_scat_dispersion_real
_atom_type_scat_dispersion_imag
_atom_type_scat_source
C C 0.0033 0.0016 'International Tables Vol C Tables 4.2.6.8 and 6.1.1.4'
H H 0.0000 0.0000 'International Tables Vol C Tables 4.2.6.8 and 6.1.1.4'
N N 0.0061 0.0033 'International Tables Vol C Tables 4.2.6.8 and 6.1.1.4'
Br Br -0.2901 2.4595 'International Tables Vol C Tables 4.2.6.8 and 6.1.1.4'
I I -0.4742 1.8119 'International Tables Vol C Tables 4.2.6.8 and 6.1.1.4'

loop_
_geom_angle_atom_site_label_1
_geom_angle_atom_site_label_2
_geom_angle_atom_site_label_3
_geom_angle
_geom_angle_publ_flag
C4 N1 C1 116.9(9) yes
N2 C2 C3 120.7(11) yes
N2 C2 H1 119.7 ?
C3 C2 H1 119.7 ?
N2 C1 N1 126.7(10) yes
N2 C1 I 117.4(8) yes
N1 C1 I 115.8(8) yes
N1 C4 C3 121.3(10) yes
N1 C4 H2 119.3 ?
C3 C4 H2 119.3 ?
C4 C3 C2 117.0(10) ?
C4 C3 Br 123.0(8) yes
C2 C3 Br 119.9(9) yes
C1 N2 C2 117.3(10) yes

loop_
_geom_bond_atom_site_label_1
_geom_bond_atom_site_label_2
_geom_bond_distance
_geom_bond_publ_flag
I C1 2.097(11) yes
Br C3 1.877(10) yes
N1 C4 1.309(12) yes
N1 C1 1.320(12) yes
C2 N2 1.305(13) yes
C2 C3 1.404(14) ?
C2 H1 0.9300 ?
C1 N2 1.298(13) yes
C4 C3 1.366(14) ?
C4 H2 0.9300 ?

loop_
_geom_torsion_atom_site_label_1
_geom_torsion_atom_site_label_2
_geom_torsion_atom_site_label_3
_geom_torsion_atom_site_label_4
_geom_torsion
C4 N1 C1 N2 0.000(4)
C4 N1 C1 I 180.000(2)
C1 N1 C4 C3 0.000(4)
N1 C4 C3 C2 0.000(4)
N1 C4 C3 Br 180.000(3)
N2 C2 C3 C4 0.000(4)
N2 C2 C3 Br 180.000(4)
N1 C1 N2 C2 0.000(6)
I C1 N2 C2 180.000(4)
C3 C2 N2 C1 0.000(4)

loop_
_cod_related_entry_id
_cod_related_entry_database
_cod_related_entry_code
1 ChemSpider 5370903
